data_7119211
loop_
_publ_author_name
'Tan, Davin'
'Fri\<s\<ci\'c, Tomislav'

_publ_section_title
;
 Carbodiimide insertion into sulfonimides: one-step route to azepine
 derivatives via a two-atom saccharin ring expansion.
;
_journal_issue 5
_journal_name_full 'Chemical communications (Cambridge, England)'
_journal_page_first 901
_journal_page_last 904
_journal_paper_doi 10.1039/c6cc07331j
_journal_volume 53
_journal_year 2017
_chemical_formula_sum 'C28 H37 N3 O3 S'
_chemical_formula_weight 495.66
_chemical_name_systematic
;
 ?
;
_space_group_crystal_system monoclinic
_space_group_IT_number 4
_space_group_name_Hall 'P 2yb'
_space_group_name_H-M_alt 'P 1 21 1'
_symmetry_space_group_name_Hall 'P 2yb'
_symmetry_space_group_name_H-M 'P 1 21 1'
_atom_sites_solution_hydrogens geom
_audit_creation_method SHELXL-2013
_audit_update_record
;
2016-07-16 deposited with the CCDC.
2016-12-15 downloaded from the CCDC.
;
_cell_angle_alpha 90
_cell_angle_beta 96.9780(10)
_cell_angle_gamma 90
_cell_formula_units_Z 8
_cell_length_a 12.0370(3)
_cell_length_b 35.2714(10)
_cell_length_c 12.5698(3)
_cell_measurement_reflns_used 9943
_cell_measurement_temperature 100
_cell_measurement_theta_max 72.23
_cell_measurement_theta_min 2.51
_cell_volume 5297.1(2)
_computing_structure_refinement 'SHELXL-2013 (Sheldrick, 2013)'
_diffrn_ambient_temperature 100
_diffrn_measured_fraction_theta_full 1.000
_diffrn_measured_fraction_theta_max 0.994
_diffrn_measurement_device_type 'Bruker APEX-II CCD'
_diffrn_radiation_type CuK\a
_diffrn_radiation_wavelength 1.54178
_diffrn_reflns_av_R_equivalents 0.1279
_diffrn_reflns_av_unetI/netI 0.1046
_diffrn_reflns_Laue_measured_fraction_full 1.000
_diffrn_reflns_Laue_measured_fraction_max 0.994
_diffrn_reflns_limit_h_max 14
_diffrn_reflns_limit_h_min -14
_diffrn_reflns_limit_k_max 43
_diffrn_reflns_limit_k_min -43
_diffrn_reflns_limit_l_max 13
_diffrn_reflns_limit_l_min -15
_diffrn_reflns_number 89740
_diffrn_reflns_point_group_measured_fraction_full 1.000
_diffrn_reflns_point_group_measured_fraction_max 0.994
_diffrn_reflns_theta_full 67.679
_diffrn_reflns_theta_max 72.591
_diffrn_reflns_theta_min 3.542
_exptl_absorpt_coefficient_mu 1.351
_exptl_crystal_colour Colorless
_exptl_crystal_density_diffrn 1.243
_exptl_crystal_description Needle
_exptl_crystal_F_000 2128
_exptl_crystal_size_max 0.4
_exptl_crystal_size_mid 0.1
_exptl_crystal_size_min 0.1
_refine_diff_density_max 0.567
_refine_diff_density_min -0.424
_refine_diff_density_rms 0.068
_refine_ls_abs_structure_details
;
 Refined as an inversion twin.
;
_refine_ls_abs_structure_Flack 0.36(2)
_refine_ls_extinction_method none
_refine_ls_goodness_of_fit_ref 1.010
_refine_ls_hydrogen_treatment constr
_refine_ls_matrix_type full
_refine_ls_number_parameters 1270
_refine_ls_number_reflns 20864
_refine_ls_number_restraints 1
_refine_ls_restrained_S_all 1.009
_refine_ls_R_factor_all 0.1019
_refine_ls_R_factor_gt 0.0637
_refine_ls_shift/su_max 0.000
_refine_ls_shift/su_mean 0.000
_refine_ls_structure_factor_coef Fsqd
_refine_ls_weighting_details 'w=1/[\s^2^(Fo^2^)+(0.0747P)^2^] where P=(Fo^2^+2Fc^2^)/3'
_refine_ls_weighting_scheme calc
_refine_ls_wR_factor_gt 0.1357
_refine_ls_wR_factor_ref 0.1531
_reflns_Friedel_coverage 0.967
_reflns_Friedel_fraction_full 1.000
_reflns_Friedel_fraction_max 0.995
_reflns_number_gt 14988
_reflns_number_total 20864
_reflns_threshold_expression 'I > 2\s(I)'
_cod_data_source_file c6cc07331j2.cif
_cod_data_source_block 7
_cod_depositor_comments 'Adding full bibliography for 7119206--7119214.cif.'
_cod_database_code 7119211
_shelx_space_group_comment
;
The symmetry employed for this shelxl refinement is uniquely defined
by the following loop, which should always be used as a source of
symmetry information in preference to the above space-group names.
They are only intended as comments.
;
_shelxl_version_number 2013-4

loop_
_space_group_symop_operation_xyz
'x, y, z'
'-x, y+1/2, -z'

loop_
_atom_site_label
_atom_site_type_symbol
_atom_site_fract_x
_atom_site_fract_y
_atom_site_fract_z
_atom_site_U_iso_or_equiv
_atom_site_adp_type
_atom_site_occupancy
_atom_site_site_symmetry_order
_atom_site_calc_flag
_atom_site_refinement_flags_posn
_atom_site_refinement_flags_adp
C1 C 0.9977(7) 0.4475(2) -0.2541(6) 0.0373(19) Uani 1 1 d . .
H1A H 0.9603 0.4405 -0.3231 0.056 Uiso 1 1 calc R U
H1B H 0.9967 0.4265 -0.2057 0.056 Uiso 1 1 calc R U
H1C H 1.0737 0.4543 -0.2606 0.056 Uiso 1 1 calc R U
C2 C 0.9380(6) 0.4810(2) -0.2110(5) 0.0295(17) Uani 1 1 d . .
C3 C 0.8232(6) 0.4786(2) -0.1989(5) 0.0282(17) Uani 1 1 d . .
H3 H 0.7847 0.4561 -0.2146 0.034 Uiso 1 1 calc R U
C4 C 0.7681(6) 0.5093(2) -0.1642(5) 0.0264(16) Uani 1 1 d . .
H4 H 0.6921 0.5076 -0.1577 0.032 Uiso 1 1 calc R U
C5 C 0.8244(6) 0.54283(19) -0.1387(5) 0.0193(14) Uani 1 1 d . .
C6 C 0.9376(6) 0.5457(2) -0.1480(5) 0.0257(16) Uani 1 1 d . .
H6 H 0.9762 0.5681 -0.1302 0.031 Uiso 1 1 calc R U
C7 C 0.9921(6) 0.5147(2) -0.1842(5) 0.0273(16) Uani 1 1 d . .
H7A H 1.0680 0.5166 -0.1907 0.033 Uiso 1 1 calc R U
C8 C 0.6230(6) 0.6729(2) -0.0068(4) 0.0226(15) Uani 1 1 d . .
H8A H 0.6157 0.6556 -0.0672 0.027 Uiso 1 1 calc R U
H8B H 0.6898 0.6880 -0.0097 0.027 Uiso 1 1 calc R U
C9 C 0.5205(6) 0.6986(2) -0.0128(5) 0.0265(16) Uani 1 1 d . .
H9A H 0.4536 0.6832 -0.0152 0.032 Uiso 1 1 calc R U
H9B H 0.5154 0.7135 -0.0782 0.032 Uiso 1 1 calc R U
C10 C 0.5268(6) 0.72537(19) 0.0836(5) 0.0238(15) Uani 1 1 d . .
H10X H 0.5893 0.7427 0.0821 0.029 Uiso 1 1 calc R U
H10Y H 0.4587 0.7402 0.0800 0.029 Uiso 1 1 calc R U
C11 C 0.5419(6) 0.7026(2) 0.1877(5) 0.0258(16) Uani 1 1 d . .
H11I H 0.5499 0.7199 0.2481 0.031 Uiso 1 1 calc R U
H11J H 0.4756 0.6873 0.1923 0.031 Uiso 1 1 calc R U
C12 C 0.6438(6) 0.6770(2) 0.1941(5) 0.0235(15) Uani 1 1 d . .
H12A H 0.6497 0.6622 0.2597 0.028 Uiso 1 1 calc R U
H12B H 0.7111 0.6922 0.1950 0.028 Uiso 1 1 calc R U
C13 C 0.6329(5) 0.65052(19) 0.0976(4) 0.0190(14) Uani 1 1 d . .
H13 H 0.5626 0.6365 0.0983 0.023 Uiso 1 1 calc R U
C14 C 0.8174(5) 0.62727(19) 0.0462(5) 0.0200(14) Uani 1 1 d . .
C15 C 0.9837(6) 0.66762(19) 0.0319(5) 0.0220(15) Uani 1 1 d . .
H15 H 0.9682 0.6632 -0.0455 0.026 Uiso 1 1 calc R U
C16 C 1.0881(6) 0.6458(2) 0.0747(5) 0.0275(16) Uani 1 1 d . .
H16A H 1.1001 0.6480 0.1522 0.033 Uiso 1 1 calc R U
H16B H 1.0775 0.6191 0.0570 0.033 Uiso 1 1 calc R U
C17 C 1.1899(6) 0.6603(2) 0.0283(6) 0.0298(17) Uani 1 1 d . .
H17A H 1.1813 0.6557 -0.0483 0.036 Uiso 1 1 calc R U
H17B H 1.2557 0.6467 0.0601 0.036 Uiso 1 1 calc R U
C18 C 1.2063(6) 0.7029(2) 0.0495(5) 0.0268(17) Uani 1 1 d . .
H18A H 1.2216 0.7074 0.1260 0.032 Uiso 1 1 calc R U
H18B H 1.2699 0.7119 0.0160 0.032 Uiso 1 1 calc R U
C19 C 1.1012(6) 0.7247(2) 0.0042(6) 0.0278(16) Uani 1 1 d . .
H19A H 1.1114 0.7515 0.0204 0.033 Uiso 1 1 calc R U
H19B H 1.0897 0.7219 -0.0731 0.033 Uiso 1 1 calc R U
C21 C 0.9987(6) 0.7102(2) 0.0514(5) 0.0249(16) Uani 1 1 d . .
H21A H 0.9327 0.7235 0.0189 0.030 Uiso 1 1 calc R U
H21B H 1.0070 0.7152 0.1279 0.030 Uiso 1 1 calc R U
C22 C 0.7069(6) 0.5877(2) 0.1551(5) 0.0229(15) Uani 1 1 d . .
C23 C 0.8007(6) 0.5592(2) 0.1642(5) 0.0221(15) Uani 1 1 d . .
C24 C 0.9104(6) 0.5686(2) 0.2040(5) 0.0273(16) Uani 1 1 d . .
H24 H 0.9293 0.5935 0.2231 0.033 Uiso 1 1 calc R U
C25 C 0.9920(7) 0.5399(2) 0.2148(6) 0.0347(19) Uani 1 1 d . .
H25 H 1.0655 0.5461 0.2403 0.042 Uiso 1 1 calc R U
C26 C 0.9655(7) 0.5024(2) 0.1882(5) 0.0318(18) Uani 1 1 d . .
C27 C 1.0540(7) 0.4718(2) 0.2032(6) 0.042(2) Uani 1 1 d . .
H27A H 1.1048 0.4748 0.1506 0.063 Uiso 1 1 calc R U
H27B H 1.0188 0.4474 0.1949 0.063 Uiso 1 1 calc R U
H27C H 1.0944 0.4738 0.2737 0.063 Uiso 1 1 calc R U
C28 C 0.8555(7) 0.4937(2) 0.1509(5) 0.0319(18) Uani 1 1 d . .
H28 H 0.8363 0.4688 0.1336 0.038 Uiso 1 1 calc R U
C29 C 0.7725(6) 0.5219(2) 0.1388(5) 0.0265(16) Uani 1 1 d . .
H29 H 0.6990 0.5156 0.1138 0.032 Uiso 1 1 calc R U
C30 C 0.7760(5) 0.70216(19) 0.6197(5) 0.0205(14) Uani 1 1 d . .
H30 H 0.7959 0.7287 0.6358 0.025 Uiso 1 1 calc R U
C31 C 0.7144(5) 0.7008(2) 0.5055(5) 0.0219(16) Uani 1 1 d . .
H31A H 0.7621 0.7109 0.4555 0.026 Uiso 1 1 calc R U
H31B H 0.6966 0.6747 0.4857 0.026 Uiso 1 1 calc R U
C32 C 0.6065(6) 0.7241(2) 0.4998(5) 0.0234(16) Uani 1 1 d . .
H32A H 0.6252 0.7505 0.5142 0.028 Uiso 1 1 calc R U
H32B H 0.5669 0.7224 0.4280 0.028 Uiso 1 1 calc R U
C33 C 0.5309(6) 0.7102(2) 0.5799(5) 0.0274(16) Uani 1 1 d . .
H33A H 0.5085 0.6842 0.5633 0.033 Uiso 1 1 calc R U
H33B H 0.4639 0.7257 0.5749 0.033 Uiso 1 1 calc R U
C34 C 0.7011(6) 0.6891(2) 0.7013(5) 0.0228(15) Uani 1 1 d . .
H34A H 0.7408 0.6917 0.7728 0.027 Uiso 1 1 calc R U
H34B H 0.6832 0.6625 0.6896 0.027 Uiso 1 1 calc R U
C35 C 0.5920(5) 0.7122(2) 0.6933(5) 0.0215(14) Uani 1 1 d . .
H35A H 0.5443 0.7023 0.7436 0.026 Uiso 1 1 calc R U
H35B H 0.6092 0.7384 0.7119 0.026 Uiso 1 1 calc R U
C36 C 0.9781(5) 0.6956(2) 0.6817(4) 0.0192(14) Uani 1 1 d . .
C37 C 1.0816(5) 0.67114(19) 0.6978(5) 0.0192(14) Uani 1 1 d . .
C38 C 1.0810(6) 0.6337(2) 0.7285(5) 0.0258(16) Uani 1 1 d . .
H38 H 1.0132 0.6217 0.7345 0.031 Uiso 1 1 calc R U
C39 C 1.1805(6) 0.6134(2) 0.7508(6) 0.0322(18) Uani 1 1 d . .
H39 H 1.1784 0.5882 0.7727 0.039 Uiso 1 1 calc R U
C40 C 1.2830(6) 0.6304(2) 0.7407(6) 0.0317(18) Uani 1 1 d . .
C41 C 1.3925(7) 0.6086(3) 0.7672(8) 0.053(3) Uani 1 1 d . .
H41A H 1.4288 0.6061 0.7037 0.079 Uiso 1 1 calc R U
H41B H 1.3771 0.5839 0.7938 0.079 Uiso 1 1 calc R U
H41C H 1.4406 0.6222 0.8208 0.079 Uiso 1 1 calc R U
C42 C 1.1842(6) 0.6886(2) 0.6882(6) 0.0268(16) Uani 1 1 d . .
H42 H 1.1866 0.7140 0.6680 0.032 Uiso 1 1 calc R U
C43 C 1.2809(6) 0.6682(2) 0.7089(6) 0.0353(19) Uani 1 1 d . .
H43 H 1.3484 0.6801 0.7013 0.042 Uiso 1 1 calc R U
C44 C 0.8061(5) 0.58327(19) 0.5270(5) 0.0189(14) Uani 1 1 d . .
H44 H 0.7973 0.5905 0.4512 0.023 Uiso 1 1 calc R U
C45 C 0.9062(6) 0.5559(2) 0.5477(5) 0.0291(17) Uani 1 1 d . .
H45A H 0.9188 0.5495 0.6232 0.035 Uiso 1 1 calc R U
H45B H 0.9732 0.5680 0.5284 0.035 Uiso 1 1 calc R U
C46 C 0.8829(7) 0.5194(2) 0.4809(6) 0.0365(19) Uani 1 1 d . .
H46A H 0.8793 0.5254 0.4053 0.044 Uiso 1 1 calc R U
H46B H 0.9436 0.5015 0.4987 0.044 Uiso 1 1 calc R U
C47 C 0.7734(7) 0.5015(2) 0.5031(6) 0.037(2) Uani 1 1 d . .
H47A H 0.7579 0.4796 0.4572 0.045 Uiso 1 1 calc R U
H47B H 0.7802 0.4930 0.5769 0.045 Uiso 1 1 calc R U
C48 C 0.6772(6) 0.5293(2) 0.4833(5) 0.0295(17) Uani 1 1 d . .
H48A H 0.6089 0.5172 0.4996 0.035 Uiso 1 1 calc R U
H48B H 0.6670 0.5364 0.4081 0.035 Uiso 1 1 calc R U
C49 C 0.6985(6) 0.5648(2) 0.5517(5) 0.0263(16) Uani 1 1 d . .
H49A H 0.6366 0.5824 0.5362 0.032 Uiso 1 1 calc R U
H49B H 0.7044 0.5582 0.6270 0.032 Uiso 1 1 calc R U
C50 C 1.1236(6) 0.6584(2) 0.4035(4) 0.0189(15) Uani 1 1 d . .
C51 C 1.1423(6) 0.6200(2) 0.3905(5) 0.0262(16) Uani 1 1 d . .
H51 H 1.0836 0.6029 0.3921 0.031 Uiso 1 1 calc R U
C52 C 1.2466(6) 0.6069(2) 0.3754(6) 0.0335(18) Uani 1 1 d . .
H52 H 1.2576 0.5810 0.3665 0.040 Uiso 1 1 calc R U
C53 C 1.4504(6) 0.6170(2) 0.3578(6) 0.039(2) Uani 1 1 d . .
H53A H 1.5062 0.6351 0.3851 0.058 Uiso 1 1 calc R U
H53B H 1.4545 0.6129 0.2828 0.058 Uiso 1 1 calc R U
H53C H 1.4634 0.5934 0.3956 0.058 Uiso 1 1 calc R U
C54 C 1.3364(6) 0.6317(2) 0.3730(5) 0.0292(17) Uani 1 1 d . .
C55 C 1.3163(6) 0.6705(2) 0.3854(5) 0.0298(17) Uani 1 1 d . .
H55 H 1.3741 0.6879 0.3830 0.036 Uiso 1 1 calc R U
C56 C 1.2116(6) 0.6830(2) 0.4010(5) 0.0234(15) Uani 1 1 d . .
H56 H 1.1998 0.7088 0.4100 0.028 Uiso 1 1 calc R U
C57 C 0.8839(5) 0.64668(19) 0.5631(5) 0.0197(14) Uani 1 1 d . .
C58 C -0.1958(6) 0.3799(2) 0.4437(7) 0.040(2) Uani 1 1 d . .
H58A H -0.1925 0.3858 0.5185 0.061 Uiso 1 1 calc R U
H58B H -0.2495 0.3600 0.4258 0.061 Uiso 1 1 calc R U
H58C H -0.2177 0.4020 0.4021 0.061 Uiso 1 1 calc R U
C59 C -0.0815(6) 0.3668(2) 0.4193(5) 0.0247(15) Uani 1 1 d . .
C60 C -0.0547(5) 0.3284(2) 0.4166(5) 0.0230(15) Uani 1 1 d . .
H60 H -0.1079 0.3104 0.4297 0.028 Uiso 1 1 calc R U
C61 C 0.0504(5) 0.31646(19) 0.3944(5) 0.0196(14) Uani 1 1 d . .
H61 H 0.0669 0.2908 0.3914 0.024 Uiso 1 1 calc R U
C62 C 0.1292(5) 0.34322(19) 0.3771(4) 0.0175(14) Uani 1 1 d . .
C63 C 0.1061(6) 0.3817(2) 0.3793(5) 0.0261(16) Uani 1 1 d . .
H63 H 0.1599 0.3996 0.3673 0.031 Uiso 1 1 calc R U
C64 C -0.0005(7) 0.3927(2) 0.4002(6) 0.0332(19) Uani 1 1 d . .
H64 H -0.0175 0.4184 0.4012 0.040 Uiso 1 1 calc R U
C65 C 0.3699(5) 0.35642(18) 0.2146(4) 0.0147(13) Uani 1 1 d . .
C66 C 0.2877(5) 0.30503(19) 0.1005(4) 0.0182(14) Uani 1 1 d . .
C67 C 0.1817(5) 0.3276(2) 0.0816(4) 0.0186(14) Uani 1 1 d . .
C68 C 0.0829(5) 0.3102(2) 0.0996(5) 0.0226(15) Uani 1 1 d . .
H68 H 0.0836 0.2854 0.1250 0.027 Uiso 1 1 calc R U
C69 C -0.0181(6) 0.3299(2) 0.0796(5) 0.0284(16) Uani 1 1 d . .
H69 H -0.0841 0.3183 0.0937 0.034 Uiso 1 1 calc R U
C70 C -0.1327(7) 0.3874(3) 0.0141(8) 0.050(2) Uani 1 1 d . .
H70A H -0.1216 0.4139 0.0288 0.074 Uiso 1 1 calc R U
H70B H -0.1857 0.3774 0.0580 0.074 Uiso 1 1 calc R U
H70C H -0.1607 0.3840 -0.0601 0.074 Uiso 1 1 calc R U
C71 C -0.0215(6) 0.3665(2) 0.0389(5) 0.0294(17) Uani 1 1 d . .
C72 C 0.0784(6) 0.3836(2) 0.0198(5) 0.0254(16) Uani 1 1 d . .
H72 H 0.0771 0.4081 -0.0076 0.031 Uiso 1 1 calc R U
C73 C 0.1791(6) 0.3648(2) 0.0408(5) 0.0229(15) Uani 1 1 d . .
H73 H 0.2452 0.3767 0.0281 0.028 Uiso 1 1 calc R U
C74 C 0.4894(5) 0.30216(19) 0.1702(4) 0.0159(13) Uani 1 1 d . .
H74 H 0.4713 0.2752 0.1600 0.019 Uiso 1 1 calc R U
C75 C 0.5662(5) 0.31290(19) 0.0864(4) 0.0180(14) Uani 1 1 d . .
H75A H 0.5279 0.3085 0.0151 0.022 Uiso 1 1 calc R U
H75B H 0.5851 0.3396 0.0929 0.022 Uiso 1 1 calc R U
C76 C 0.6731(5) 0.2890(2) 0.1034(5) 0.0200(14) Uani 1 1 d . .
H76A H 0.6541 0.2625 0.0912 0.024 Uiso 1 1 calc R U
H76B H 0.7224 0.2965 0.0515 0.024 Uiso 1 1 calc R U
C77 C 0.7341(6) 0.2936(2) 0.2151(5) 0.0225(15) Uani 1 1 d . .
H77A H 0.7588 0.3197 0.2259 0.027 Uiso 1 1 calc R U
H77B H 0.7996 0.2774 0.2238 0.027 Uiso 1 1 calc R U
C78 C 0.6563(5) 0.2831(2) 0.2980(5) 0.0221(15) Uani 1 1 d . .
H78A H 0.6375 0.2564 0.2910 0.026 Uiso 1 1 calc R U
H78B H 0.6949 0.2872 0.3694 0.026 Uiso 1 1 calc R U
C79 C 0.5490(5) 0.3065(2) 0.2839(4) 0.0200(14) Uani 1 1 d . .
H79A H 0.5668 0.3330 0.2978 0.024 Uiso 1 1 calc R U
H79B H 0.4999 0.2982 0.3351 0.024 Uiso 1 1 calc R U
C80 C 0.4433(6) 0.42079(19) 0.2480(4) 0.0217(15) Uani 1 1 d . .
H80 H 0.4480 0.4141 0.3241 0.026 Uiso 1 1 calc R U
C81 C 0.5524(6) 0.4399(2) 0.2286(5) 0.0259(17) Uani 1 1 d . .
H81A H 0.6146 0.4228 0.2478 0.031 Uiso 1 1 calc R U
H81B H 0.5504 0.4462 0.1532 0.031 Uiso 1 1 calc R U
C82 C 0.5685(6) 0.4756(2) 0.2955(5) 0.0321(18) Uani 1 1 d . .
H82A H 0.6376 0.4879 0.2824 0.039 Uiso 1 1 calc R U
H82B H 0.5746 0.4690 0.3709 0.039 Uiso 1 1 calc R U
C83 C 0.4709(7) 0.5031(2) 0.2690(6) 0.036(2) Uani 1 1 d . .
H83A H 0.4678 0.5112 0.1950 0.043 Uiso 1 1 calc R U
H83B H 0.4823 0.5254 0.3144 0.043 Uiso 1 1 calc R U
C84 C 0.3601(7) 0.4838(2) 0.2866(6) 0.035(2) Uani 1 1 d . .
H84A H 0.2982 0.5009 0.2649 0.042 Uiso 1 1 calc R U
H84B H 0.3601 0.4782 0.3622 0.042 Uiso 1 1 calc R U
C85 C 0.3447(6) 0.4469(2) 0.2213(5) 0.0288(17) Uani 1 1 d . .
H85A H 0.2769 0.4342 0.2366 0.035 Uiso 1 1 calc R U
H85B H 0.3366 0.4528 0.1454 0.035 Uiso 1 1 calc R U
C86 C 0.2384(7) 0.5521(2) 1.0227(6) 0.038(2) Uani 1 1 d . .
H86A H 0.1601 0.5462 1.0186 0.058 Uiso 1 1 calc R U
H86B H 0.2483 0.5742 0.9802 0.058 Uiso 1 1 calc R U
H86C H 0.2676 0.5570 1.0959 0.058 Uiso 1 1 calc R U
C87 C 0.3000(7) 0.5190(2) 0.9808(5) 0.0285(17) Uani 1 1 d . .
C88 C 0.4129(7) 0.5217(2) 0.9726(5) 0.0308(18) Uani 1 1 d . .
H88 H 0.4500 0.5444 0.9896 0.037 Uiso 1 1 calc R U
C89 C 0.4723(6) 0.4906(2) 0.9391(5) 0.0267(16) Uani 1 1 d . .
H89 H 0.5488 0.4924 0.9349 0.032 Uiso 1 1 calc R U
C90 C 0.4152(6) 0.45715(18) 0.9121(5) 0.0191(14) Uani 1 1 d . .
C91 C 0.3006(6) 0.45413(19) 0.9156(5) 0.0229(15) Uani 1 1 d . .
H91 H 0.2625 0.4319 0.8946 0.027 Uiso 1 1 calc R U
C92 C 0.2443(6) 0.4852(2) 0.9514(5) 0.0281(17) Uani 1 1 d . .
H92 H 0.1679 0.4834 0.9558 0.034 Uiso 1 1 calc R U
C93 C 0.1906(7) 0.5268(2) 0.5647(7) 0.044(2) Uani 1 1 d . .
H93A H 0.2250 0.5512 0.5759 0.066 Uiso 1 1 calc R U
H93B H 0.1383 0.5230 0.6156 0.066 Uiso 1 1 calc R U
H93C H 0.1520 0.5254 0.4933 0.066 Uiso 1 1 calc R U
C94 C 0.2799(7) 0.4963(2) 0.5793(5) 0.0313(18) Uani 1 1 d . .
C95 C 0.2537(6) 0.4588(2) 0.5534(5) 0.0280(16) Uani 1 1 d . .
H95 H 0.1807 0.4523 0.5267 0.034 Uiso 1 1 calc R U
C96 C 0.3347(6) 0.4310(2) 0.5668(5) 0.0242(15) Uani 1 1 d . .
H96 H 0.3154 0.4060 0.5492 0.029 Uiso 1 1 calc R U
C97 C 0.4444(6) 0.43961(19) 0.6063(5) 0.0210(15) Uani 1 1 d . .
C98 C 0.4724(6) 0.4773(2) 0.6311(5) 0.0285(17) Uani 1 1 d . .
H98 H 0.5458 0.4836 0.6569 0.034 Uiso 1 1 calc R U
C99 C 0.3917(7) 0.5052(2) 0.6176(6) 0.0308(18) Uani 1 1 d . .
H99 H 0.4114 0.5302 0.6341 0.037 Uiso 1 1 calc R U
C100 C 0.5375(6) 0.41097(19) 0.6199(5) 0.0202(14) Uani 1 1 d . .
C101 C 0.4242(5) 0.37220(18) 0.7286(4) 0.0160(13) Uani 1 1 d . .
C102 C 0.6211(6) 0.3300(2) 0.7932(5) 0.0260(17) Uani 1 1 d . .
H10I H 0.5535 0.3163 0.8040 0.031 Uiso 1 1 calc R U
H10J H 0.6331 0.3495 0.8476 0.031 Uiso 1 1 calc R U
C103 C 0.6074(5) 0.34807(19) 0.6825(5) 0.0179(14) Uani 1 1 d . .
H103 H 0.6775 0.3614 0.6751 0.021 Uiso 1 1 calc R U
C104 C 0.5935(6) 0.3179(2) 0.5959(5) 0.0266(16) Uani 1 1 d . .
H10G H 0.5875 0.3299 0.5259 0.032 Uiso 1 1 calc R U
H10H H 0.5250 0.3038 0.6007 0.032 Uiso 1 1 calc R U
C105 C 0.6926(6) 0.2908(2) 0.6078(5) 0.0264(16) Uani 1 1 d . .
H10E H 0.6797 0.2708 0.5546 0.032 Uiso 1 1 calc R U
H10F H 0.7596 0.3044 0.5945 0.032 Uiso 1 1 calc R U
C106 C 0.7108(6) 0.2732(2) 0.7189(5) 0.0256(16) Uani 1 1 d . .
H10C H 0.6484 0.2566 0.7283 0.031 Uiso 1 1 calc R U
H10D H 0.7783 0.2579 0.7254 0.031 Uiso 1 1 calc R U
C107 C 0.7211(6) 0.3026(2) 0.8041(5) 0.0311(18) Uani 1 1 d . .
H10K H 0.7894 0.3169 0.8006 0.037 Uiso 1 1 calc R U
H10L H 0.7266 0.2903 0.8735 0.037 Uiso 1 1 calc R U
C108 C 0.2471(6) 0.28930(19) 0.7219(5) 0.0229(15) Uani 1 1 d . .
H10A H 0.3150 0.2769 0.7537 0.027 Uiso 1 1 calc R U
H10B H 0.2382 0.2841 0.6455 0.027 Uiso 1 1 calc R U
C109 C 0.2577(5) 0.33182(19) 0.7402(4) 0.0182(14) Uani 1 1 d . .
H109 H 0.2723 0.3366 0.8175 0.022 Uiso 1 1 calc R U
C110 C 0.1465(6) 0.2731(2) 0.7712(5) 0.0261(16) Uani 1 1 d . .
H11G H 0.1393 0.2463 0.7553 0.031 Uiso 1 1 calc R U
H11H H 0.1586 0.2761 0.8485 0.031 Uiso 1 1 calc R U
C111 C 0.0389(6) 0.2935(2) 0.7266(6) 0.0282(18) Uani 1 1 d . .
H11A H 0.0225 0.2882 0.6506 0.034 Uiso 1 1 calc R U
H11B H -0.0228 0.2841 0.7620 0.034 Uiso 1 1 calc R U
C112 C 0.1504(6) 0.3525(2) 0.6960(5) 0.0242(15) Uani 1 1 d . .
H11C H 0.1392 0.3502 0.6186 0.029 Uiso 1 1 calc R U
H11D H 0.1576 0.3792 0.7137 0.029 Uiso 1 1 calc R U
C113 C 0.0489(6) 0.3360(2) 0.7430(6) 0.0321(18) Uani 1 1 d . .
H11E H 0.0556 0.3415 0.8191 0.038 Uiso 1 1 calc R U
H11F H -0.0186 0.3482 0.7092 0.038 Uiso 1 1 calc R U
N1 N 0.8342(5) 0.60898(16) -0.0405(4) 0.0211(12) Uani 1 1 d . .
N2 N 0.8870(5) 0.65472(15) 0.0831(4) 0.0202(12) Uani 1 1 d . .
H2 H 0.8745 0.6658 0.1415 0.024 Uiso 1 1 calc R U
N3 N 0.7252(4) 0.62180(16) 0.1070(4) 0.0180(12) Uani 1 1 d . .
N4 N 0.9349(5) 0.64339(16) 0.4770(4) 0.0204(12) Uani 1 1 d . .
N5 N 0.8253(4) 0.61781(15) 0.5923(4) 0.0181(12) Uani 1 1 d . .
H5 H 0.7971 0.6192 0.6519 0.022 Uiso 1 1 calc R U
N6 N 0.8820(4) 0.67988(16) 0.6284(4) 0.0167(11) Uani 1 1 d . .
N7 N 0.4288(4) 0.38593(16) 0.1854(4) 0.0176(12) Uani 1 1 d . .
H7 H 0.4594 0.3843 0.1272 0.021 Uiso 1 1 calc R U
N8 N 0.3145(4) 0.36054(15) 0.2969(4) 0.0166(11) Uani 1 1 d . .
N9 N 0.3810(4) 0.32343(15) 0.1534(4) 0.0149(11) Uani 1 1 d . .
N10 N 0.5166(4) 0.37698(15) 0.6697(4) 0.0158(11) Uani 1 1 d . .
N11 N 0.3529(4) 0.34572(15) 0.6894(4) 0.0175(12) Uani 1 1 d . .
H11 H 0.3633 0.3358 0.6288 0.021 Uiso 1 1 calc R U
N12 N 0.4064(4) 0.39095(16) 0.8152(4) 0.0184(12) Uani 1 1 d . .
O1 O 0.6191(4) 0.58093(15) 0.1910(4) 0.0316(12) Uani 1 1 d . .
O2 O 0.7150(4) 0.60241(14) -0.2133(3) 0.0263(12) Uani 1 1 d . .
O3 O 0.6492(4) 0.57062(14) -0.0608(3) 0.0249(11) Uani 1 1 d . .
O4 O 0.9289(4) 0.67712(14) 0.3077(3) 0.0243(10) Uani 1 1 d . .
O5 O 1.0011(4) 0.71282(14) 0.4668(3) 0.0233(11) Uani 1 1 d . .
O6 O 0.9791(4) 0.72716(14) 0.7201(3) 0.0266(11) Uani 1 1 d . .
O7 O 0.2939(4) 0.27300(13) 0.0650(3) 0.0241(11) Uani 1 1 d . .
O8 O 0.3286(4) 0.32668(14) 0.4681(3) 0.0228(10) Uani 1 1 d . .
O9 O 0.2555(4) 0.29057(13) 0.3093(3) 0.0198(10) Uani 1 1 d . .
O10 O 0.6252(4) 0.41700(15) 0.5850(4) 0.0302(11) Uani 1 1 d . .
O11 O 0.5256(4) 0.39825(13) 0.9871(3) 0.0242(11) Uani 1 1 d . .
O12 O 0.5902(4) 0.42980(13) 0.8346(3) 0.0217(10) Uani 1 1 d . .
S1 S 0.74327(14) 0.58309(5) -0.11167(11) 0.0199(4) Uani 1 1 d . .
S2 S 0.98906(13) 0.67679(5) 0.41376(11) 0.0186(3) Uani 1 1 d . .
S3 S 0.26528(13) 0.32659(4) 0.36229(10) 0.0155(3) Uani 1 1 d . .
S4 S 0.49689(13) 0.41710(5) 0.88572(11) 0.0177(3) Uani 1 1 d . .

loop_
_atom_site_aniso_label
_atom_site_aniso_U_11
_atom_site_aniso_U_22
_atom_site_aniso_U_33
_atom_site_aniso_U_23
_atom_site_aniso_U_13
_atom_site_aniso_U_12
C1 0.039(5) 0.029(5) 0.046(4) -0.004(3) 0.010(4) 0.013(4)
C2 0.034(4) 0.026(4) 0.029(3) 0.001(3) 0.005(3) 0.008(4)
C3 0.040(5) 0.019(4) 0.026(3) 0.001(3) 0.007(3) -0.002(3)
C4 0.027(4) 0.024(4) 0.031(3) -0.001(3) 0.011(3) -0.006(3)
C5 0.018(4) 0.019(4) 0.021(3) 0.000(2) 0.006(3) 0.003(3)
C6 0.030(4) 0.023(4) 0.023(3) 0.003(3) 0.000(3) -0.006(3)
C7 0.021(4) 0.030(4) 0.031(3) 0.002(3) 0.003(3) 0.005(3)
C8 0.027(4) 0.025(4) 0.016(3) -0.001(3) 0.005(3) 0.004(3)
C9 0.028(4) 0.027(4) 0.024(3) 0.001(3) 0.004(3) 0.004(3)
C10 0.023(4) 0.021(4) 0.027(3) -0.003(3) 0.002(3) 0.006(3)
C11 0.028(4) 0.028(4) 0.023(3) -0.002(3) 0.010(3) 0.000(3)
C12 0.025(4) 0.029(4) 0.018(3) -0.001(3) 0.006(3) 0.003(3)
C13 0.015(3) 0.025(4) 0.019(3) 0.000(3) 0.010(2) -0.001(3)
C14 0.018(3) 0.021(4) 0.021(3) 0.005(3) 0.001(3) 0.003(3)
C15 0.023(4) 0.024(4) 0.020(3) -0.001(3) 0.005(3) -0.002(3)
C16 0.030(4) 0.018(4) 0.037(4) 0.001(3) 0.017(3) -0.001(3)
C17 0.023(4) 0.023(4) 0.045(4) -0.006(3) 0.010(3) -0.001(3)
C18 0.022(4) 0.027(4) 0.032(4) -0.006(3) 0.004(3) -0.007(3)
C19 0.028(4) 0.019(4) 0.037(4) 0.001(3) 0.008(3) -0.008(3)
C21 0.022(4) 0.023(4) 0.029(3) 0.003(3) 0.001(3) -0.002(3)
C22 0.026(4) 0.024(4) 0.019(3) 0.001(3) 0.005(3) 0.003(3)
C23 0.025(4) 0.023(4) 0.020(3) 0.006(3) 0.009(3) 0.002(3)
C24 0.032(4) 0.023(4) 0.028(3) 0.009(3) 0.007(3) 0.005(3)
C25 0.030(5) 0.037(5) 0.038(4) 0.010(3) 0.007(3) 0.003(4)
C26 0.034(5) 0.031(5) 0.034(4) 0.009(3) 0.017(3) 0.009(4)
C27 0.038(5) 0.042(5) 0.049(4) 0.010(4) 0.018(4) 0.022(4)
C28 0.048(5) 0.017(4) 0.033(4) 0.003(3) 0.011(3) 0.004(4)
C29 0.026(4) 0.025(4) 0.029(3) 0.005(3) 0.009(3) 0.000(3)
C30 0.025(4) 0.015(4) 0.021(3) 0.000(2) 0.002(3) 0.003(3)
C31 0.016(4) 0.032(4) 0.019(3) 0.000(3) 0.009(3) 0.001(3)
C32 0.029(4) 0.025(4) 0.016(3) -0.002(3) 0.002(3) 0.003(3)
C33 0.020(4) 0.029(4) 0.034(4) -0.008(3) 0.008(3) 0.001(3)
C34 0.028(4) 0.022(4) 0.020(3) 0.001(3) 0.010(3) -0.002(3)
C35 0.025(4) 0.021(4) 0.021(3) 0.000(2) 0.009(3) 0.002(3)
C36 0.020(4) 0.025(4) 0.013(3) -0.002(2) 0.005(2) -0.002(3)
C37 0.017(3) 0.018(4) 0.022(3) -0.006(2) 0.001(2) 0.003(3)
C38 0.025(4) 0.028(4) 0.024(3) 0.001(3) 0.000(3) -0.004(3)
C39 0.030(4) 0.025(4) 0.039(4) -0.006(3) -0.004(3) 0.003(3)
C40 0.025(4) 0.030(5) 0.039(4) -0.006(3) -0.003(3) 0.010(3)
C41 0.026(5) 0.046(6) 0.083(7) -0.015(5) -0.012(4) 0.015(4)
C42 0.021(4) 0.018(4) 0.040(4) 0.002(3) 0.002(3) -0.002(3)
C43 0.022(4) 0.041(5) 0.044(4) 0.002(3) 0.007(3) -0.007(4)
C44 0.021(4) 0.017(4) 0.019(3) -0.006(2) 0.006(2) -0.008(3)
C45 0.031(4) 0.022(4) 0.036(4) -0.002(3) 0.007(3) 0.005(3)
C46 0.045(5) 0.016(4) 0.048(4) -0.002(3) 0.004(4) 0.003(4)
C47 0.058(6) 0.022(4) 0.031(4) -0.003(3) 0.002(4) -0.009(4)
C48 0.038(5) 0.027(4) 0.024(3) -0.004(3) 0.003(3) -0.009(4)
C49 0.026(4) 0.030(4) 0.023(3) -0.006(3) 0.005(3) -0.006(3)
C50 0.018(4) 0.026(4) 0.014(3) 0.000(3) 0.005(2) 0.005(3)
C51 0.022(4) 0.021(4) 0.038(4) -0.001(3) 0.012(3) -0.005(3)
C52 0.034(5) 0.021(4) 0.047(4) 0.000(3) 0.010(4) -0.005(4)
C53 0.028(4) 0.036(5) 0.055(5) 0.007(4) 0.015(4) 0.013(4)
C54 0.023(4) 0.037(5) 0.029(3) 0.000(3) 0.009(3) -0.001(4)
C55 0.029(4) 0.030(5) 0.032(3) -0.003(3) 0.008(3) -0.011(3)
C56 0.029(4) 0.021(4) 0.021(3) -0.001(3) 0.007(3) -0.005(3)
C57 0.017(3) 0.023(4) 0.019(3) -0.001(3) 0.000(2) 0.003(3)
C58 0.022(4) 0.048(6) 0.054(5) -0.001(4) 0.013(3) 0.006(4)
C59 0.015(3) 0.026(4) 0.034(3) -0.002(3) 0.008(3) 0.002(3)
C60 0.018(3) 0.028(4) 0.024(3) -0.006(3) 0.006(3) -0.006(3)
C61 0.019(3) 0.018(4) 0.023(3) -0.001(2) 0.005(2) 0.000(3)
C62 0.015(3) 0.022(4) 0.016(3) -0.002(2) 0.003(2) 0.002(3)
C63 0.023(4) 0.020(4) 0.037(4) 0.002(3) 0.012(3) -0.002(3)
C64 0.034(5) 0.025(5) 0.044(4) 0.005(3) 0.019(4) 0.012(4)
C65 0.013(3) 0.019(4) 0.011(3) -0.002(2) 0.000(2) 0.002(3)
C66 0.017(3) 0.021(4) 0.017(3) -0.002(2) 0.004(2) 0.000(3)
C67 0.014(3) 0.027(4) 0.015(3) -0.008(3) 0.002(2) -0.001(3)
C68 0.022(4) 0.022(4) 0.025(3) -0.001(3) 0.003(3) -0.005(3)
C69 0.022(4) 0.030(4) 0.033(3) -0.004(3) 0.005(3) -0.002(3)
C70 0.030(5) 0.040(6) 0.078(6) -0.010(5) 0.000(4) 0.014(4)
C71 0.023(4) 0.030(4) 0.033(4) -0.013(3) -0.005(3) 0.003(3)
C72 0.028(4) 0.018(4) 0.028(3) 0.003(3) -0.004(3) 0.003(3)
C73 0.022(4) 0.025(4) 0.022(3) 0.002(3) 0.002(3) -0.004(3)
C74 0.014(3) 0.018(4) 0.017(3) -0.002(2) 0.006(2) -0.002(3)
C75 0.016(3) 0.027(4) 0.013(3) -0.001(2) 0.007(2) -0.003(3)
C76 0.013(3) 0.026(4) 0.023(3) -0.004(3) 0.008(2) 0.001(3)
C77 0.019(4) 0.024(4) 0.026(3) 0.005(3) 0.005(3) 0.001(3)
C78 0.022(4) 0.026(4) 0.018(3) 0.003(3) 0.007(3) -0.004(3)
C79 0.016(3) 0.025(4) 0.019(3) 0.003(2) 0.002(2) -0.001(3)
C80 0.031(4) 0.023(4) 0.012(3) -0.002(2) 0.007(3) -0.005(3)
C81 0.027(4) 0.028(4) 0.024(3) -0.004(3) 0.008(3) -0.006(3)
C82 0.035(5) 0.037(5) 0.026(3) -0.006(3) 0.009(3) -0.016(4)
C83 0.061(6) 0.019(4) 0.027(4) -0.004(3) 0.009(4) -0.011(4)
C84 0.047(5) 0.023(5) 0.038(4) -0.008(3) 0.014(4) -0.002(4)
C85 0.035(5) 0.024(4) 0.027(3) -0.003(3) 0.004(3) -0.004(3)
C86 0.048(6) 0.028(5) 0.041(4) -0.002(3) 0.011(4) 0.005(4)
C87 0.040(5) 0.020(4) 0.027(3) 0.003(3) 0.011(3) 0.005(4)
C88 0.040(5) 0.020(4) 0.034(4) -0.004(3) 0.010(3) -0.003(3)
C89 0.027(4) 0.027(4) 0.028(3) -0.002(3) 0.010(3) -0.001(3)
C90 0.029(4) 0.010(3) 0.020(3) -0.001(2) 0.011(3) 0.000(3)
C91 0.023(4) 0.020(4) 0.026(3) -0.001(3) 0.005(3) 0.000(3)
C92 0.026(4) 0.026(4) 0.034(4) 0.009(3) 0.009(3) 0.004(3)
C93 0.050(6) 0.031(5) 0.051(5) 0.002(4) 0.008(4) 0.018(4)
C94 0.037(5) 0.028(5) 0.031(4) 0.009(3) 0.011(3) 0.017(4)
C95 0.026(4) 0.027(4) 0.033(3) 0.007(3) 0.009(3) 0.005(3)
C96 0.026(4) 0.017(4) 0.030(3) 0.002(3) 0.006(3) -0.002(3)
C97 0.028(4) 0.018(4) 0.018(3) 0.005(2) 0.011(3) 0.005(3)
C98 0.029(4) 0.029(5) 0.027(3) 0.005(3) 0.003(3) -0.001(3)
C99 0.041(5) 0.018(4) 0.034(4) 0.000(3) 0.008(3) 0.001(4)
C100 0.021(4) 0.021(4) 0.019(3) 0.004(3) 0.007(3) -0.002(3)
C101 0.017(3) 0.015(4) 0.016(3) 0.000(2) 0.004(2) 0.002(3)
C102 0.031(4) 0.028(4) 0.021(3) -0.002(3) 0.009(3) 0.010(3)
C103 0.016(3) 0.017(4) 0.020(3) 0.000(2) 0.004(2) 0.001(3)
C104 0.033(4) 0.024(4) 0.021(3) -0.003(3) -0.001(3) 0.009(3)
C105 0.032(4) 0.023(4) 0.023(3) -0.003(3) 0.002(3) 0.012(3)
C106 0.024(4) 0.023(4) 0.031(3) 0.006(3) 0.007(3) 0.006(3)
C107 0.033(4) 0.044(5) 0.015(3) 0.003(3) -0.002(3) 0.016(4)
C108 0.027(4) 0.020(4) 0.022(3) 0.000(3) 0.006(3) 0.002(3)
C109 0.019(3) 0.025(4) 0.013(3) -0.002(2) 0.009(2) -0.006(3)
C110 0.028(4) 0.024(4) 0.026(3) 0.001(3) 0.003(3) -0.006(3)
C111 0.022(4) 0.031(5) 0.031(4) 0.001(3) 0.005(3) -0.007(4)
C112 0.022(4) 0.020(4) 0.031(3) -0.006(3) 0.005(3) 0.003(3)
C113 0.016(4) 0.037(5) 0.045(4) -0.005(3) 0.012(3) 0.004(3)
N1 0.022(3) 0.021(3) 0.022(3) 0.000(2) 0.006(2) -0.002(3)
N2 0.023(3) 0.021(3) 0.017(2) -0.003(2) 0.003(2) -0.001(3)
N3 0.018(3) 0.018(3) 0.019(2) 0.004(2) 0.008(2) 0.001(2)
N4 0.023(3) 0.022(3) 0.016(2) -0.004(2) 0.005(2) -0.001(3)
N5 0.020(3) 0.016(3) 0.019(2) -0.004(2) 0.006(2) 0.000(2)
N6 0.015(3) 0.018(3) 0.017(2) -0.006(2) 0.0030(19) -0.003(2)
N7 0.015(3) 0.026(3) 0.013(2) 0.001(2) 0.009(2) -0.002(2)
N8 0.016(3) 0.016(3) 0.019(2) -0.001(2) 0.006(2) 0.000(2)
N9 0.016(3) 0.014(3) 0.015(2) -0.002(2) 0.0035(19) 0.002(2)
N10 0.016(3) 0.015(3) 0.017(2) -0.0008(19) 0.008(2) 0.001(2)
N11 0.018(3) 0.021(3) 0.014(2) -0.002(2) 0.006(2) -0.001(2)
N12 0.021(3) 0.017(3) 0.019(2) 0.000(2) 0.009(2) -0.005(2)
O1 0.028(3) 0.028(3) 0.043(3) 0.008(2) 0.021(2) 0.003(2)
O2 0.035(3) 0.023(3) 0.022(2) 0.0012(19) 0.007(2) 0.002(2)
O3 0.019(3) 0.029(3) 0.028(2) 0.001(2) 0.0068(19) -0.007(2)
O4 0.019(2) 0.030(3) 0.023(2) -0.002(2) -0.0009(18) 0.005(2)
O5 0.029(3) 0.022(3) 0.020(2) -0.0007(18) 0.0077(19) 0.001(2)
O6 0.024(3) 0.023(3) 0.031(2) -0.009(2) -0.0030(19) 0.003(2)
O7 0.022(3) 0.022(3) 0.029(2) -0.0136(19) 0.0050(19) -0.001(2)
O8 0.021(2) 0.032(3) 0.016(2) -0.0015(19) 0.0032(17) 0.003(2)
O9 0.021(3) 0.017(3) 0.024(2) 0.0032(18) 0.0099(18) 0.005(2)
O10 0.027(3) 0.027(3) 0.041(3) 0.012(2) 0.022(2) 0.004(2)
O11 0.028(3) 0.024(3) 0.021(2) -0.0018(19) 0.0050(19) 0.002(2)
O12 0.023(3) 0.021(3) 0.021(2) -0.0040(18) 0.0055(18) -0.004(2)
S1 0.0239(9) 0.0192(9) 0.0170(7) -0.0022(6) 0.0049(6) -0.0025(7)
S2 0.0190(8) 0.0203(9) 0.0172(7) -0.0005(6) 0.0049(6) 0.0009(7)
S3 0.0153(8) 0.0183(9) 0.0137(6) 0.0004(6) 0.0054(5) 0.0003(7)
S4 0.0204(8) 0.0172(9) 0.0165(7) -0.0020(6) 0.0065(6) -0.0027(7)

loop_
_atom_type_symbol
_atom_type_description
_atom_type_scat_dispersion_real
_atom_type_scat_dispersion_imag
_atom_type_scat_source
C C 0.0181 0.0091 'International Tables Vol C Tables 4.2.6.8 and 6.1.1.4'
H H 0.0000 0.0000 'International Tables Vol C Tables 4.2.6.8 and 6.1.1.4'
N N 0.0311 0.0180 'International Tables Vol C Tables 4.2.6.8 and 6.1.1.4'
O O 0.0492 0.0322 'International Tables Vol C Tables 4.2.6.8 and 6.1.1.4'
S S 0.3331 0.5567 'International Tables Vol C Tables 4.2.6.8 and 6.1.1.4'

loop_
_geom_angle_atom_site_label_1
_geom_angle_atom_site_label_2
_geom_angle_atom_site_label_3
_geom_angle
C2 C1 H1A 109.5
C2 C1 H1B 109.5
H1A C1 H1B 109.5
C2 C1 H1C 109.5
H1A C1 H1C 109.5
H1B C1 H1C 109.5
C7 C2 C3 117.6(7)
C7 C2 C1 122.0(7)
C3 C2 C1 120.4(7)
C4 C3 C2 120.5(7)
C4 C3 H3 119.7
C2 C3 H3 119.7
C3 C4 C5 120.5(7)
C3 C4 H4 119.8
C5 C4 H4 119.8
C4 C5 C6 120.2(6)
C4 C5 S1 117.5(5)
C6 C5 S1 121.8(5)
C7 C6 C5 118.8(7)
C7 C6 H6 120.6
C5 C6 H6 120.6
C2 C7 C6 122.4(7)
C2 C7 H7A 118.8
C6 C7 H7A 118.8
C13 C8 C9 109.2(5)
C13 C8 H8A 109.8
C9 C8 H8A 109.8
C13 C8 H8B 109.8
C9 C8 H8B 109.8
H8A C8 H8B 108.3
C8 C9 C10 111.4(5)
C8 C9 H9A 109.3
C10 C9 H9A 109.3
C8 C9 H9B 109.3
C10 C9 H9B 109.3
H9A C9 H9B 108.0
C11 C10 C9 110.2(6)
C11 C10 H10X 109.6
C9 C10 H10X 109.6
C11 C10 H10Y 109.6
C9 C10 H10Y 109.6
H10X C10 H10Y 108.1
C12 C11 C10 111.7(5)
C12 C11 H11I 109.3
C10 C11 H11I 109.3
C12 C11 H11J 109.3
C10 C11 H11J 109.3
H11I C11 H11J 107.9
C11 C12 C13 109.3(5)
C11 C12 H12A 109.8
C13 C12 H12A 109.8
C11 C12 H12B 109.8
C13 C12 H12B 109.8
H12A C12 H12B 108.3
N3 C13 C8 113.4(5)
N3 C13 C12 111.1(5)
C8 C13 C12 111.0(6)
N3 C13 H13 107.0
C8 C13 H13 107.0
C12 C13 H13 107.0
N1 C14 N2 119.9(6)
N1 C14 N3 126.0(6)
N2 C14 N3 114.1(5)
N2 C15 C16 110.7(5)
N2 C15 C21 108.6(5)
C16 C15 C21 111.4(6)
N2 C15 H15 108.7
C16 C15 H15 108.7
C21 C15 H15 108.7
C17 C16 C15 111.5(6)
C17 C16 H16A 109.3
C15 C16 H16A 109.3
C17 C16 H16B 109.3
C15 C16 H16B 109.3
H16A C16 H16B 108.0
C16 C17 C18 111.1(6)
C16 C17 H17A 109.4
C18 C17 H17A 109.4
C16 C17 H17B 109.4
C18 C17 H17B 109.4
H17A C17 H17B 108.0
C19 C18 C17 110.1(6)
C19 C18 H18A 109.6
C17 C18 H18A 109.6
C19 C18 H18B 109.6
C17 C18 H18B 109.6
H18A C18 H18B 108.2
C21 C19 C18 111.1(6)
C21 C19 H19A 109.4
C18 C19 H19A 109.4
C21 C19 H19B 109.4
C18 C19 H19B 109.4
H19A C19 H19B 108.0
C19 C21 C15 110.7(6)
C19 C21 H21A 109.5
C15 C21 H21A 109.5
C19 C21 H21B 109.5
C15 C21 H21B 109.5
H21A C21 H21B 108.1
O1 C22 N3 121.6(6)
O1 C22 C23 121.1(6)
N3 C22 C23 117.3(6)
C29 C23 C24 120.3(7)
C29 C23 C22 117.1(6)
C24 C23 C22 122.5(6)
C23 C24 C25 118.8(7)
C23 C24 H24 120.6
C25 C24 H24 120.6
C26 C25 C24 121.7(8)
C26 C25 H25 119.2
C24 C25 H25 119.2
C28 C26 C25 118.3(7)
C28 C26 C27 120.9(8)
C25 C26 C27 120.7(8)
C26 C27 H27A 109.5
C26 C27 H27B 109.5
H27A C27 H27B 109.5
C26 C27 H27C 109.5
H27A C27 H27C 109.5
H27B C27 H27C 109.5
C26 C28 C29 121.2(7)
C26 C28 H28 119.4
C29 C28 H28 119.4
C23 C29 C28 119.7(7)
C23 C29 H29 120.1
C28 C29 H29 120.1
N6 C30 C34 111.3(5)
N6 C30 C31 111.3(5)
C34 C30 C31 111.3(6)
N6 C30 H30 107.6
C34 C30 H30 107.6
C31 C30 H30 107.6
C32 C31 C30 109.8(5)
C32 C31 H31A 109.7
C30 C31 H31A 109.7
C32 C31 H31B 109.7
C30 C31 H31B 109.7
H31A C31 H31B 108.2
C33 C32 C31 111.6(6)
C33 C32 H32A 109.3
C31 C32 H32A 109.3
C33 C32 H32B 109.3
C31 C32 H32B 109.3
H32A C32 H32B 108.0
C32 C33 C35 110.1(6)
C32 C33 H33A 109.6
C35 C33 H33A 109.6
C32 C33 H33B 109.6
C35 C33 H33B 109.6
H33A C33 H33B 108.1
C30 C34 C35 111.5(5)
C30 C34 H34A 109.3
C35 C34 H34A 109.3
C30 C34 H34B 109.3
C35 C34 H34B 109.3
H34A C34 H34B 108.0
C33 C35 C34 110.3(5)
C33 C35 H35A 109.6
C34 C35 H35A 109.6
C33 C35 H35B 109.6
C34 C35 H35B 109.6
H35A C35 H35B 108.1
O6 C36 N6 122.0(6)
O6 C36 C37 120.2(6)
N6 C36 C37 117.7(6)
C38 C37 C42 118.8(6)
C38 C37 C36 123.6(6)
C42 C37 C36 117.4(6)
C37 C38 C39 121.0(7)
C37 C38 H38 119.5
C39 C38 H38 119.5
C40 C39 C38 120.7(7)
C40 C39 H39 119.7
C38 C39 H39 119.7
C39 C40 C43 117.0(7)
C39 C40 C41 121.0(8)
C43 C40 C41 121.9(8)
C40 C41 H41A 109.5
C40 C41 H41B 109.5
H41A C41 H41B 109.5
C40 C41 H41C 109.5
H41A C41 H41C 109.5
H41B C41 H41C 109.5
C43 C42 C37 119.4(7)
C43 C42 H42 120.3
C37 C42 H42 120.3
C42 C43 C40 123.0(7)
C42 C43 H43 118.5
C40 C43 H43 118.5
N5 C44 C49 108.7(5)
N5 C44 C45 111.0(5)
C49 C44 C45 111.5(6)
N5 C44 H44 108.5
C49 C44 H44 108.5
C45 C44 H44 108.5
C44 C45 C46 110.1(6)
C44 C45 H45A 109.6
C46 C45 H45A 109.6
C44 C45 H45B 109.6
C46 C45 H45B 109.6
H45A C45 H45B 108.1
C47 C46 C45 110.6(6)
C47 C46 H46A 109.5
C45 C46 H46A 109.5
C47 C46 H46B 109.5
C45 C46 H46B 109.5
H46A C46 H46B 108.1
C48 C47 C46 111.4(7)
C48 C47 H47A 109.4
C46 C47 H47A 109.4
C48 C47 H47B 109.4
C46 C47 H47B 109.4
H47A C47 H47B 108.0
C47 C48 C49 111.5(6)
C47 C48 H48A 109.3
C49 C48 H48A 109.3
C47 C48 H48B 109.3
C49 C48 H48B 109.3
H48A C48 H48B 108.0
C44 C49 C48 109.0(6)
C44 C49 H49A 109.9
C48 C49 H49A 109.9
C44 C49 H49B 109.9
C48 C49 H49B 109.9
H49A C49 H49B 108.3
C56 C50 C51 118.7(6)
C56 C50 S2 119.1(6)
C51 C50 S2 122.1(6)
C52 C51 C50 120.6(7)
C52 C51 H51 119.7
C50 C51 H51 119.7
C51 C52 C54 121.1(8)
C51 C52 H52 119.5
C54 C52 H52 119.5
C54 C53 H53A 109.5
C54 C53 H53B 109.5
H53A C53 H53B 109.5
C54 C53 H53C 109.5
H53A C53 H53C 109.5
H53B C53 H53C 109.5
C52 C54 C55 117.8(7)
C52 C54 C53 120.5(7)
C55 C54 C53 121.7(7)
C56 C55 C54 120.3(7)
C56 C55 H55 119.9
C54 C55 H55 119.9
C55 C56 C50 121.6(7)
C55 C56 H56 119.2
C50 C56 H56 119.2
N4 C57 N5 118.8(6)
N4 C57 N6 125.9(6)
N5 C57 N6 115.2(5)
C59 C58 H58A 109.5
C59 C58 H58B 109.5
H58A C58 H58B 109.5
C59 C58 H58C 109.5
H58A C58 H58C 109.5
H58B C58 H58C 109.5
C64 C59 C60 118.0(7)
C64 C59 C58 120.8(7)
C60 C59 C58 121.2(7)
C61 C60 C59 121.1(6)
C61 C60 H60 119.4
C59 C60 H60 119.4
C62 C61 C60 119.0(6)
C62 C61 H61 120.5
C60 C61 H61 120.5
C61 C62 C63 121.7(6)
C61 C62 S3 117.0(5)
C63 C62 S3 121.1(5)
C62 C63 C64 117.9(7)
C62 C63 H63 121.0
C64 C63 H63 121.0
C59 C64 C63 122.2(7)
C59 C64 H64 118.9
C63 C64 H64 118.9
N8 C65 N7 118.1(6)
N8 C65 N9 128.0(6)
N7 C65 N9 113.8(5)
O7 C66 N9 121.6(6)
O7 C66 C67 121.5(6)
N9 C66 C67 116.7(6)
C68 C67 C73 119.5(6)
C68 C67 C66 118.1(6)
C73 C67 C66 122.3(6)
C67 C68 C69 119.8(7)
C67 C68 H68 120.1
C69 C68 H68 120.1
C71 C69 C68 121.1(7)
C71 C69 H69 119.5
C68 C69 H69 119.5
C71 C70 H70A 109.5
C71 C70 H70B 109.5
H70A C70 H70B 109.5
C71 C70 H70C 109.5
H70A C70 H70C 109.5
H70B C70 H70C 109.5
C69 C71 C72 118.7(7)
C69 C71 C70 120.7(7)
C72 C71 C70 120.6(7)
C73 C72 C71 121.0(7)
C73 C72 H72 119.5
C71 C72 H72 119.5
C72 C73 C67 119.9(6)
C72 C73 H73 120.0
C67 C73 H73 120.0
N9 C74 C79 112.5(5)
N9 C74 C75 111.6(5)
C79 C74 C75 111.4(5)
N9 C74 H74 107.0
C79 C74 H74 107.0
C75 C74 H74 107.0
C76 C75 C74 109.6(5)
C76 C75 H75A 109.7
C74 C75 H75A 109.7
C76 C75 H75B 109.7
C74 C75 H75B 109.7
H75A C75 H75B 108.2
C77 C76 C75 112.0(5)
C77 C76 H76A 109.2
C75 C76 H76A 109.2
C77 C76 H76B 109.2
C75 C76 H76B 109.2
H76A C76 H76B 107.9
C76 C77 C78 109.8(5)
C76 C77 H77A 109.7
C78 C77 H77A 109.7
C76 C77 H77B 109.7
C78 C77 H77B 109.7
H77A C77 H77B 108.2
C79 C78 C77 111.7(5)
C79 C78 H78A 109.3
C77 C78 H78A 109.3
C79 C78 H78B 109.3
C77 C78 H78B 109.3
H78A C78 H78B 107.9
C78 C79 C74 110.4(5)
C78 C79 H79A 109.6
C74 C79 H79A 109.6
C78 C79 H79B 109.6
C74 C79 H79B 109.6
H79A C79 H79B 108.1
N7 C80 C85 110.8(5)
N7 C80 C81 109.7(5)
C85 C80 C81 111.4(6)
N7 C80 H80 108.3
C85 C80 H80 108.3
C81 C80 H80 108.3
C82 C81 C80 109.5(6)
C82 C81 H81A 109.8
C80 C81 H81A 109.8
C82 C81 H81B 109.8
C80 C81 H81B 109.8
H81A C81 H81B 108.2
C81 C82 C83 111.3(6)
C81 C82 H82A 109.4
C83 C82 H82A 109.4
C81 C82 H82B 109.4
C83 C82 H82B 109.4
H82A C82 H82B 108.0
C82 C83 C84 110.2(6)
C82 C83 H83A 109.6
C84 C83 H83A 109.6
C82 C83 H83B 109.6
C84 C83 H83B 109.6
H83A C83 H83B 108.1
C83 C84 C85 110.4(6)
C83 C84 H84A 109.6
C85 C84 H84A 109.6
C83 C84 H84B 109.6
C85 C84 H84B 109.6
H84A C84 H84B 108.1
C80 C85 C84 110.9(6)
C80 C85 H85A 109.5
C84 C85 H85A 109.5
C80 C85 H85B 109.5
C84 C85 H85B 109.5
H85A C85 H85B 108.0
C87 C86 H86A 109.5
C87 C86 H86B 109.5
H86A C86 H86B 109.5
C87 C86 H86C 109.5
H86A C86 H86C 109.5
H86B C86 H86C 109.5
C88 C87 C92 119.1(7)
C88 C87 C86 120.1(7)
C92 C87 C86 120.7(7)
C87 C88 C89 120.8(7)
C87 C88 H88 119.6
C89 C88 H88 119.6
C90 C89 C88 118.9(7)
C90 C89 H89 120.6
C88 C89 H89 120.6
C89 C90 C91 121.5(6)
C89 C90 S4 117.0(5)
C91 C90 S4 121.3(5)
C90 C91 C92 118.3(7)
C90 C91 H91 120.8
C92 C91 H91 120.8
C91 C92 C87 121.4(7)
C91 C92 H92 119.3
C87 C92 H92 119.3
C94 C93 H93A 109.5
C94 C93 H93B 109.5
H93A C93 H93B 109.5
C94 C93 H93C 109.5
H93A C93 H93C 109.5
H93B C93 H93C 109.5
C95 C94 C99 118.1(7)
C95 C94 C93 120.7(7)
C99 C94 C93 121.2(8)
C96 C95 C94 120.8(7)
C96 C95 H95 119.6
C94 C95 H95 119.6
C95 C96 C97 121.1(7)
C95 C96 H96 119.5
C97 C96 H96 119.5
C96 C97 C98 118.8(7)
C96 C97 C100 123.9(6)
C98 C97 C100 117.2(6)
C99 C98 C97 120.3(7)
C99 C98 H98 119.9
C97 C98 H98 119.9
C98 C99 C94 120.9(7)
C98 C99 H99 119.6
C94 C99 H99 119.6
O10 C100 N10 121.9(6)
O10 C100 C97 120.8(6)
N10 C100 C97 117.2(6)
N12 C101 N11 120.1(6)
N12 C101 N10 126.1(6)
N11 C101 N10 113.8(5)
C103 C102 C107 110.0(5)
C103 C102 H10I 109.7
C107 C102 H10I 109.7
C103 C102 H10J 109.7
C107 C102 H10J 109.7
H10I C102 H10J 108.2
N10 C103 C104 112.8(5)
N10 C103 C102 112.5(5)
C104 C103 C102 110.6(6)
N10 C103 H103 106.8
C104 C103 H103 106.8
C102 C103 H103 106.8
C103 C104 C105 110.7(5)
C103 C104 H10G 109.5
C105 C104 H10G 109.5
C103 C104 H10H 109.5
C105 C104 H10H 109.5
H10G C104 H10H 108.1
C106 C105 C104 111.8(5)
C106 C105 H10E 109.3
C104 C105 H10E 109.3
C106 C105 H10F 109.3
C104 C105 H10F 109.3
H10E C105 H10F 107.9
C107 C106 C105 111.6(6)
C107 C106 H10C 109.3
C105 C106 H10C 109.3
C107 C106 H10D 109.3
C105 C106 H10D 109.3
H10C C106 H10D 108.0
C106 C107 C102 112.3(6)
C106 C107 H10K 109.2
C102 C107 H10K 109.2
C106 C107 H10L 109.2
C102 C107 H10L 109.2
H10K C107 H10L 107.9
C109 C108 C110 111.1(5)
C109 C108 H10A 109.4
C110 C108 H10A 109.4
C109 C108 H10B 109.4
C110 C108 H10B 109.4
H10A C108 H10B 108.0
N11 C109 C108 108.7(5)
N11 C109 C112 110.7(5)
C108 C109 C112 111.3(6)
N11 C109 H109 108.7
C108 C109 H109 108.7
C112 C109 H109 108.7
C111 C110 C108 110.6(6)
C111 C110 H11G 109.5
C108 C110 H11G 109.5
C111 C110 H11H 109.5
C108 C110 H11H 109.5
H11G C110 H11H 108.1
C113 C111 C110 111.4(6)
C113 C111 H11A 109.3
C110 C111 H11A 109.3
C113 C111 H11B 109.3
C110 C111 H11B 109.3
H11A C111 H11B 108.0
C109 C112 C113 110.9(6)
C109 C112 H11C 109.5
C113 C112 H11C 109.5
C109 C112 H11D 109.5
C113 C112 H11D 109.5
H11C C112 H11D 108.1
C111 C113 C112 112.2(6)
C111 C113 H11E 109.2
C112 C113 H11E 109.2
C111 C113 H11F 109.2
C112 C113 H11F 109.2
H11E C113 H11F 107.9
C14 N1 S1 125.5(5)
C14 N2 C15 124.9(5)
C14 N2 H2 117.5
C15 N2 H2 117.5
C22 N3 C14 121.8(6)
C22 N3 C13 117.9(5)
C14 N3 C13 118.8(5)
C57 N4 S2 127.1(5)
C57 N5 C44 122.5(5)
C57 N5 H5 118.7
C44 N5 H5 118.7
C36 N6 C57 122.4(5)
C36 N6 C30 118.9(5)
C57 N6 C30 117.5(5)
C65 N7 C80 122.8(5)
C65 N7 H7 118.6
C80 N7 H7 118.6
C65 N8 S3 125.3(5)
C66 N9 C65 121.3(5)
C66 N9 C74 118.1(5)
C65 N9 C74 118.4(5)
C100 N10 C101 122.3(5)
C100 N10 C103 117.9(5)
C101 N10 C103 118.3(5)
C101 N11 C109 125.5(5)
C101 N11 H11 117.2
C109 N11 H11 117.2
C101 N12 S4 125.3(5)
O3 S1 O2 115.0(3)
O3 S1 N1 116.5(3)
O2 S1 N1 107.1(3)
O3 S1 C5 108.8(3)
O2 S1 C5 106.4(3)
N1 S1 C5 101.9(3)
O5 S2 O4 115.8(3)
O5 S2 N4 116.4(3)
O4 S2 N4 106.0(3)
O5 S2 C50 108.6(3)
O4 S2 C50 107.4(3)
N4 S2 C50 101.4(3)
O9 S3 O8 115.6(3)
O9 S3 N8 116.0(3)
O8 S3 N8 106.4(3)
O9 S3 C62 108.5(3)
O8 S3 C62 107.0(3)
N8 S3 C62 102.2(3)
O12 S4 O11 115.1(3)
O12 S4 N12 116.6(3)
O11 S4 N12 107.2(3)
O12 S4 C90 108.5(3)
O11 S4 C90 106.3(3)
N12 S4 C90 101.9(3)

loop_
_geom_bond_atom_site_label_1
_geom_bond_atom_site_label_2
_geom_bond_distance
C1 C2 1.515(10)
C1 H1A 0.9600
C1 H1B 0.9600
C1 H1C 0.9600
C2 C7 1.378(10)
C2 C3 1.411(10)
C3 C4 1.369(10)
C3 H3 0.9300
C4 C5 1.381(9)
C4 H4 0.9300
C5 C6 1.386(9)
C5 S1 1.780(7)
C6 C7 1.380(10)
C6 H6 0.9300
C7 H7A 0.9300
C8 C13 1.523(8)
C8 C9 1.526(9)
C8 H8A 0.9700
C8 H8B 0.9700
C9 C10 1.530(9)
C9 H9A 0.9700
C9 H9B 0.9700
C10 C11 1.527(8)
C10 H10X 0.9700
C10 H10Y 0.9700
C11 C12 1.519(9)
C11 H11I 0.9700
C11 H11J 0.9700
C12 C13 1.523(8)
C12 H12A 0.9700
C12 H12B 0.9700
C13 N3 1.498(8)
C13 H13 0.9800
C14 N1 1.303(8)
C14 N2 1.326(8)
C14 N3 1.434(8)
C15 N2 1.470(8)
C15 C16 1.516(9)
C15 C21 1.529(9)
C15 H15 0.9800
C16 C17 1.510(9)
C16 H16A 0.9700
C16 H16B 0.9700
C17 C18 1.535(9)
C17 H17A 0.9700
C17 H17B 0.9700
C18 C19 1.529(10)
C18 H18A 0.9700
C18 H18B 0.9700
C19 C21 1.521(9)
C19 H19A 0.9700
C19 H19B 0.9700
C21 H21A 0.9700
C21 H21B 0.9700
C22 O1 1.222(8)
C22 N3 1.377(8)
C22 C23 1.505(9)
C23 C29 1.386(10)
C23 C24 1.395(10)
C24 C25 1.408(10)
C24 H24 0.9300
C25 C26 1.389(11)
C25 H25 0.9300
C26 C28 1.384(11)
C26 C27 1.513(10)
C27 H27A 0.9600
C27 H27B 0.9600
C27 H27C 0.9600
C28 C29 1.405(10)
C28 H28 0.9300
C29 H29 0.9300
C30 N6 1.492(8)
C30 C34 1.517(8)
C30 C31 1.534(8)
C30 H30 0.9800
C31 C32 1.530(9)
C31 H31A 0.9700
C31 H31B 0.9700
C32 C33 1.519(9)
C32 H32A 0.9700
C32 H32B 0.9700
C33 C35 1.525(9)
C33 H33A 0.9700
C33 H33B 0.9700
C34 C35 1.539(9)
C34 H34A 0.9700
C34 H34B 0.9700
C35 H35A 0.9700
C35 H35B 0.9700
C36 O6 1.213(8)
C36 N6 1.381(8)
C36 C37 1.509(9)
C37 C38 1.378(9)
C37 C42 1.398(9)
C38 C39 1.394(10)
C38 H38 0.9300
C39 C40 1.391(10)
C39 H39 0.9300
C40 C43 1.392(11)
C40 C41 1.528(10)
C41 H41A 0.9600
C41 H41B 0.9600
C41 H41C 0.9600
C42 C43 1.367(10)
C42 H42 0.9300
C43 H43 0.9300
C44 N5 1.471(8)
C44 C49 1.515(9)
C44 C45 1.542(9)
C44 H44 0.9800
C45 C46 1.543(10)
C45 H45A 0.9700
C45 H45B 0.9700
C46 C47 1.516(11)
C46 H46A 0.9700
C46 H46B 0.9700
C47 C48 1.515(11)
C47 H47A 0.9700
C47 H47B 0.9700
C48 C49 1.523(9)
C48 H48A 0.9700
C48 H48B 0.9700
C49 H49A 0.9700
C49 H49B 0.9700
C50 C56 1.373(9)
C50 C51 1.386(10)
C50 S2 1.764(7)
C51 C52 1.372(10)
C51 H51 0.9300
C52 C54 1.395(10)
C52 H52 0.9300
C53 C54 1.501(10)
C53 H53A 0.9600
C53 H53B 0.9600
C53 H53C 0.9600
C54 C55 1.402(10)
C55 C56 1.372(10)
C55 H55 0.9300
C56 H56 0.9300
C57 N4 1.313(8)
C57 N5 1.316(8)
C57 N6 1.432(8)
C58 C59 1.517(10)
C58 H58A 0.9600
C58 H58B 0.9600
C58 H58C 0.9600
C59 C64 1.378(10)
C59 C60 1.394(10)
C60 C61 1.393(9)
C60 H60 0.9300
C61 C62 1.374(9)
C61 H61 0.9300
C62 C63 1.385(9)
C62 S3 1.771(6)
C63 C64 1.397(10)
C63 H63 0.9300
C64 H64 0.9300
C65 N8 1.304(7)
C65 N7 1.336(8)
C65 N9 1.410(7)
C66 O7 1.221(8)
C66 N9 1.394(8)
C66 C67 1.498(9)
C67 C68 1.383(9)
C67 C73 1.407(9)
C68 C69 1.396(9)
C68 H68 0.9300
C69 C71 1.388(10)
C69 H69 0.9300
C70 C71 1.526(10)
C70 H70A 0.9600
C70 H70B 0.9600
C70 H70C 0.9600
C71 C72 1.392(10)
C72 C73 1.380(9)
C72 H72 0.9300
C73 H73 0.9300
C74 N9 1.497(8)
C74 C79 1.527(8)
C74 C75 1.531(8)
C74 H74 0.9800
C75 C76 1.531(9)
C75 H75A 0.9700
C75 H75B 0.9700
C76 C77 1.512(8)
C76 H76A 0.9700
C76 H76B 0.9700
C77 C78 1.528(8)
C77 H77A 0.9700
C77 H77B 0.9700
C78 C79 1.526(9)
C78 H78A 0.9700
C78 H78B 0.9700
C79 H79A 0.9700
C79 H79B 0.9700
C80 N7 1.459(8)
C80 C85 1.507(10)
C80 C81 1.523(9)
C80 H80 0.9800
C81 C82 1.514(9)
C81 H81A 0.9700
C81 H81B 0.9700
C82 C83 1.528(11)
C82 H82A 0.9700
C82 H82B 0.9700
C83 C84 1.537(11)
C83 H83A 0.9700
C83 H83B 0.9700
C84 C85 1.540(9)
C84 H84A 0.9700
C84 H84B 0.9700
C85 H85A 0.9700
C85 H85B 0.9700
C86 C87 1.514(10)
C86 H86A 0.9600
C86 H86B 0.9600
C86 H86C 0.9600
C87 C88 1.378(10)
C87 C92 1.395(10)
C88 C89 1.402(10)
C88 H88 0.9300
C89 C90 1.388(9)
C89 H89 0.9300
C90 C91 1.389(9)
C90 S4 1.775(7)
C91 C92 1.393(10)
C91 H91 0.9300
C92 H92 0.9300
C93 C94 1.514(10)
C93 H93A 0.9600
C93 H93B 0.9600
C93 H93C 0.9600
C94 C95 1.390(11)
C94 C99 1.409(11)
C95 C96 1.378(10)
C95 H95 0.9300
C96 C97 1.387(9)
C96 H96 0.9300
C97 C98 1.397(10)
C97 C100 1.503(9)
C98 C99 1.378(11)
C98 H98 0.9300
C99 H99 0.9300
C100 O10 1.210(8)
C100 N10 1.390(8)
C101 N12 1.313(7)
C101 N11 1.323(8)
C101 N10 1.419(8)
C102 C103 1.522(8)
C102 C107 1.537(9)
C102 H10I 0.9700
C102 H10J 0.9700
C103 N10 1.489(8)
C103 C104 1.517(9)
C103 H103 0.9800
C104 C105 1.522(9)
C104 H10G 0.9700
C104 H10H 0.9700
C105 C106 1.519(8)
C105 H10E 0.9700
C105 H10F 0.9700
C106 C107 1.484(9)
C106 H10C 0.9700
C106 H10D 0.9700
C107 H10K 0.9700
C107 H10L 0.9700
C108 C109 1.520(9)
C108 C110 1.536(9)
C108 H10A 0.9700
C108 H10B 0.9700
C109 N11 1.462(7)
C109 C112 1.528(9)
C109 H109 0.9800
C110 C111 1.528(10)
C110 H11G 0.9700
C110 H11H 0.9700
C111 C113 1.515(10)
C111 H11A 0.9700
C111 H11B 0.9700
C112 C113 1.534(9)
C112 H11C 0.9700
C112 H11D 0.9700
C113 H11E 0.9700
C113 H11F 0.9700
N1 S1 1.611(5)
N2 H2 0.8600
N4 S2 1.603(6)
N5 H5 0.8600
N7 H7 0.8600
N8 S3 1.606(5)
N11 H11 0.8600
N12 S4 1.609(5)
O2 S1 1.451(5)
O3 S1 1.435(5)
O4 S2 1.437(4)
O5 S2 1.434(5)
O8 S3 1.450(4)
O9 S3 1.433(5)
O11 S4 1.442(4)
O12 S4 1.432(5)
